data_1518154
loop_
_publ_author_name
'Kotani, Hiroaki'
'Kaida, Suzue'
'Ishizuka, Tomoya'
'Sakaguchi, Miyuki'
'Ogura, Takashi'
'Shiota, Yoshihito'
'Yoshizawa, Kazunari'
'Kojima, Takahiko'

_publ_section_title
;
 Formation and characterization of a reactive chromium(v)--oxo complex:
 mechanistic insight into hydrogen-atom transfer reactions
;
_journal_issue 2
_journal_name_full 'Chem. Sci.'
_journal_page_first 945
_journal_paper_doi 10.1039/C4SC02285H
_journal_volume 6
_journal_year 2015
_chemical_formula_sum 'C22 H22.5 B Cl Cr F4 N4.5 O3'
_chemical_formula_weight 572.21
_chemical_name_systematic
; 
 ? 
;
_space_group_IT_number 60
_symmetry_space_group_name_Hall '-P 2n 2ab'
_symmetry_space_group_name_H-M 'P b c n'
_atom_sites_solution_hydrogens geom
_atom_sites_solution_primary direct
_atom_sites_solution_secondary difmap
_audit_creation_method SHELXL-97
_cell_angle_alpha 90.00
_cell_angle_beta 90.00
_cell_angle_gamma 90.00
_cell_formula_units_Z 8
_cell_length_a 14.5572(8)
_cell_length_b 13.9044(8)
_cell_length_c 24.0822(14)
_cell_measurement_temperature 120(2)
_cell_volume 4874.5(5)
_computing_structure_refinement 'SHELXL-97 (Sheldrick, 1997)'
_computing_structure_solution 'SHELXS-97 (Sheldrick, 1990)'
_diffrn_ambient_temperature 120(2)
_diffrn_measured_fraction_theta_full 0.996
_diffrn_measured_fraction_theta_max 0.996
_diffrn_radiation_monochromator graphite
_diffrn_radiation_source 'fine-focus sealed tube'
_diffrn_radiation_type MoK\a
_diffrn_radiation_wavelength 0.71073
_diffrn_reflns_av_R_equivalents 0.0421
_diffrn_reflns_av_sigmaI/netI 0.0337
_diffrn_reflns_limit_h_max 18
_diffrn_reflns_limit_h_min -9
_diffrn_reflns_limit_k_max 18
_diffrn_reflns_limit_k_min -18
_diffrn_reflns_limit_l_max 31
_diffrn_reflns_limit_l_min -28
_diffrn_reflns_number 26351
_diffrn_reflns_theta_full 27.48
_diffrn_reflns_theta_max 27.48
_diffrn_reflns_theta_min 1.69
_exptl_absorpt_coefficient_mu 0.644
_exptl_absorpt_correction_T_max 0.9384
_exptl_absorpt_correction_T_min 0.8820
_exptl_crystal_density_diffrn 1.559
_exptl_crystal_density_method 'not measured'
_exptl_crystal_F_000 2336
_exptl_crystal_size_max 0.20
_exptl_crystal_size_mid 0.10
_exptl_crystal_size_min 0.10
_refine_diff_density_max 0.764
_refine_diff_density_min -0.920
_refine_diff_density_rms 0.084
_refine_ls_extinction_method none
_refine_ls_goodness_of_fit_ref 1.039
_refine_ls_hydrogen_treatment constr
_refine_ls_matrix_type full
_refine_ls_number_parameters 315
_refine_ls_number_reflns 5560
_refine_ls_number_restraints 0
_refine_ls_restrained_S_all 1.039
_refine_ls_R_factor_all 0.0629
_refine_ls_R_factor_gt 0.0502
_refine_ls_shift/su_max 0.001
_refine_ls_shift/su_mean 0.000
_refine_ls_structure_factor_coef Fsqd
_refine_ls_weighting_details 'calc w=1/[\s^2^(Fo^2^)+(0.0608P)^2^+9.4441P] where P=(Fo^2^+2Fc^2^)/3'
_refine_ls_weighting_scheme calc
_refine_ls_wR_factor_gt 0.1267
_refine_ls_wR_factor_ref 0.1357
_reflns_number_gt 4595
_reflns_number_total 5560
_reflns_threshold_expression >2sigma(I)
_cod_data_source_file c4sc02285h2.cif
_cod_data_source_block kaida132
_cod_depositor_comments 'Adding full bibliography for 1518154--1518155.cif.'
_cod_original_formula_sum 'C22 H22.50 B Cl Cr F4 N4.50 O3'
_cod_database_code 1518154

loop_
_symmetry_equiv_pos_as_xyz
'x, y, z'
'-x+1/2, -y+1/2, z+1/2'
'x+1/2, -y+1/2, -z'
'-x, y, -z+1/2'
'-x, -y, -z'
'x-1/2, y-1/2, -z-1/2'
'-x-1/2, y-1/2, z'
'x, -y, z-1/2'

loop_
_atom_site_label
_atom_site_type_symbol
_atom_site_fract_x
_atom_site_fract_y
_atom_site_fract_z
_atom_site_U_iso_or_equiv
_atom_site_adp_type
_atom_site_occupancy
_atom_site_symmetry_multiplicity
_atom_site_calc_flag
_atom_site_refinement_flags
Cr1 Cr 0.82875(3) 0.21915(3) 0.582948(16) 0.01599(12) Uani 1 1 d .
Cl1 Cl 0.82336(4) 0.17080(5) 0.49222(2) 0.02080(15) Uani 1 1 d .
F1 F 1.04592(17) 0.57187(15) 0.58520(8) 0.0515(6) Uani 1 1 d .
F2 F 1.14639(16) 0.63270(16) 0.64700(9) 0.0545(6) Uani 1 1 d .
F3 F 1.18998(17) 0.51190(17) 0.59009(11) 0.0608(7) Uani 1 1 d .
F4 F 1.08665(13) 0.48214(14) 0.65878(8) 0.0387(5) Uani 1 1 d .
O1 O 0.79309(13) 0.09763(14) 0.61805(8) 0.0242(4) Uani 1 1 d .
O2 O 0.7764(3) 0.0236(2) 0.69929(12) 0.1027(17) Uani 1 1 d .
O3 O 0.0000 0.1288(7) 0.2500 0.150(3) Uiso 1 2 d S
O4 O 0.0146(7) 0.0224(7) 0.1923(4) 0.116(3) Uiso 0.50 1 d P
N1 N 0.86784(14) 0.36249(16) 0.57261(8) 0.0170(4) Uani 1 1 d .
N2 N 0.70179(15) 0.28134(15) 0.57587(8) 0.0178(4) Uani 1 1 d .
N3 N 0.83736(15) 0.25656(17) 0.66202(9) 0.0217(5) Uani 1 1 d .
N4 N 0.96973(15) 0.20211(16) 0.58468(8) 0.0193(4) Uani 1 1 d .
N5 N 0.8974(5) 0.6311(6) 0.7065(3) 0.0611(19) Uiso 0.50 1 d P
C1 C 0.79572(18) 0.40838(19) 0.53722(11) 0.0203(5) Uani 1 1 d .
H1 H 0.8072 0.3932 0.4977 0.024 Uiso 1 1 calc R
H2 H 0.7978 0.4791 0.5418 0.024 Uiso 1 1 calc R
C2 C 0.70297(18) 0.37110(19) 0.55413(10) 0.0191(5) Uani 1 1 d .
C3 C 0.62257(19) 0.4221(2) 0.54518(12) 0.0247(6) Uani 1 1 d .
H3 H 0.6244 0.4853 0.5301 0.030 Uiso 1 1 calc R
C4 C 0.53954(19) 0.3795(2) 0.55852(13) 0.0285(6) Uani 1 1 d .
H4 H 0.4837 0.4134 0.5527 0.034 Uiso 1 1 calc R
C5 C 0.53795(19) 0.2874(2) 0.58036(12) 0.0265(6) Uani 1 1 d .
H5 H 0.4814 0.2571 0.5893 0.032 Uiso 1 1 calc R
C6 C 0.62044(18) 0.2405(2) 0.58890(11) 0.0208(5) Uani 1 1 d .
H6 H 0.6199 0.1776 0.6044 0.025 Uiso 1 1 calc R
C7 C 0.87372(19) 0.41329(19) 0.62809(10) 0.0209(5) Uani 1 1 d .
H7 H 0.9338 0.4463 0.6310 0.025 Uiso 1 1 calc R
H8 H 0.8250 0.4628 0.6301 0.025 Uiso 1 1 calc R
C8 C 0.86322(19) 0.3452(2) 0.67588(11) 0.0233(5) Uani 1 1 d .
C9 C 0.8757(2) 0.3680(3) 0.73152(12) 0.0377(8) Uani 1 1 d .
H9 H 0.8946 0.4307 0.7424 0.045 Uiso 1 1 calc R
C10 C 0.8599(4) 0.2975(3) 0.77054(14) 0.0610(13) Uani 1 1 d .
H10 H 0.8680 0.3120 0.8088 0.073 Uiso 1 1 calc R
C11 C 0.8325(3) 0.2057(3) 0.75520(15) 0.0627(14) Uani 1 1 d .
H11 H 0.8212 0.1574 0.7823 0.075 Uiso 1 1 calc R
C12 C 0.8223(2) 0.1868(2) 0.69933(12) 0.0353(7) Uani 1 1 d .
C13 C 0.7950(3) 0.0934(3) 0.67234(13) 0.0421(9) Uani 1 1 d .
C14 C 0.95918(17) 0.36092(19) 0.54421(10) 0.0202(5) Uani 1 1 d .
H12 H 0.9910 0.4230 0.5500 0.024 Uiso 1 1 calc R
H13 H 0.9505 0.3516 0.5038 0.024 Uiso 1 1 calc R
C15 C 1.01645(17) 0.28034(19) 0.56738(10) 0.0186(5) Uani 1 1 d .
C16 C 1.11153(18) 0.2827(2) 0.56808(11) 0.0221(5) Uani 1 1 d .
H14 H 1.1437 0.3385 0.5563 0.026 Uiso 1 1 calc R
C17 C 1.15900(19) 0.2026(2) 0.58624(11) 0.0244(6) Uani 1 1 d .
H15 H 1.2243 0.2026 0.5866 0.029 Uiso 1 1 calc R
C18 C 1.11096(19) 0.1223(2) 0.60381(11) 0.0248(6) Uani 1 1 d .
H16 H 1.1426 0.0664 0.6161 0.030 Uiso 1 1 calc R
C19 C 1.01603(19) 0.1250(2) 0.60309(11) 0.0227(5) Uani 1 1 d .
H17 H 0.9826 0.0708 0.6160 0.027 Uiso 1 1 calc R
C20 C 0.0546(12) 0.0862(11) 0.2162(6) 0.097(4) Uiso 0.50 1 d P
C21 C 0.1113(16) 0.1005(15) 0.2270(9) 0.139(7) Uiso 0.50 1 d P
C22 C 0.1406(8) 0.1271(8) 0.1920(5) 0.155(4) Uiso 1 1 d .
C23 C 0.9601(3) 0.6388(3) 0.73204(16) 0.0453(8) Uiso 1 1 d .
B1 B 1.1187(3) 0.5492(3) 0.62105(14) 0.0303(7) Uani 1 1 d .

loop_
_atom_site_aniso_label
_atom_site_aniso_U_11
_atom_site_aniso_U_22
_atom_site_aniso_U_33
_atom_site_aniso_U_23
_atom_site_aniso_U_13
_atom_site_aniso_U_12
Cr1 0.0146(2) 0.0179(2) 0.0155(2) 0.00097(15) -0.00136(14) -0.00082(15)
Cl1 0.0190(3) 0.0249(3) 0.0185(3) -0.0031(2) -0.0023(2) 0.0026(2)
F1 0.0769(16) 0.0384(11) 0.0394(11) 0.0145(9) -0.0175(10) -0.0069(11)
F2 0.0609(14) 0.0479(13) 0.0547(13) -0.0169(10) 0.0137(11) -0.0283(11)
F3 0.0618(15) 0.0493(13) 0.0713(16) -0.0066(12) 0.0329(12) -0.0062(12)
F4 0.0393(10) 0.0425(11) 0.0342(9) 0.0176(8) -0.0038(8) -0.0094(8)
O1 0.0273(10) 0.0235(9) 0.0219(9) 0.0045(8) -0.0057(8) -0.0067(8)
O2 0.197(4) 0.073(2) 0.0376(15) 0.0314(15) -0.047(2) -0.099(3)
N1 0.0157(10) 0.0210(10) 0.0143(9) 0.0000(8) 0.0009(8) -0.0005(8)
N2 0.0170(10) 0.0199(11) 0.0166(10) -0.0014(8) -0.0017(8) 0.0002(8)
N3 0.0192(11) 0.0283(12) 0.0176(10) 0.0024(9) -0.0020(8) -0.0066(9)
N4 0.0164(10) 0.0242(11) 0.0173(10) 0.0003(8) -0.0017(8) -0.0009(9)
C1 0.0200(12) 0.0196(12) 0.0213(12) 0.0027(10) -0.0029(10) 0.0001(10)
C2 0.0203(12) 0.0195(12) 0.0173(11) -0.0032(9) -0.0043(9) 0.0010(10)
C3 0.0227(13) 0.0196(13) 0.0318(14) -0.0030(11) -0.0071(11) 0.0020(10)
C4 0.0178(13) 0.0258(14) 0.0418(16) -0.0087(12) -0.0074(12) 0.0025(11)
C5 0.0172(13) 0.0292(15) 0.0331(15) -0.0063(12) -0.0007(11) -0.0032(11)
C6 0.0189(12) 0.0222(13) 0.0213(12) -0.0030(10) 0.0001(10) -0.0033(10)
C7 0.0234(13) 0.0220(12) 0.0172(11) -0.0032(10) 0.0004(10) -0.0021(10)
C8 0.0207(13) 0.0294(14) 0.0200(12) -0.0013(11) -0.0014(10) -0.0047(11)
C9 0.052(2) 0.0398(18) 0.0215(14) -0.0035(13) -0.0073(13) -0.0188(16)
C10 0.099(3) 0.065(3) 0.0184(15) 0.0023(16) -0.0118(18) -0.042(3)
C11 0.103(4) 0.062(3) 0.0226(16) 0.0135(16) -0.0168(19) -0.047(3)
C12 0.0435(18) 0.0387(17) 0.0236(14) 0.0070(13) -0.0066(13) -0.0212(15)
C13 0.057(2) 0.0437(19) 0.0255(15) 0.0110(14) -0.0145(14) -0.0303(17)
C14 0.0167(12) 0.0244(13) 0.0194(12) 0.0001(10) 0.0037(9) -0.0031(10)
C15 0.0187(12) 0.0236(12) 0.0136(10) -0.0026(10) 0.0002(9) 0.0002(10)
C16 0.0162(12) 0.0280(14) 0.0220(12) -0.0034(11) 0.0024(10) -0.0021(10)
C17 0.0166(12) 0.0352(15) 0.0213(13) -0.0049(11) 0.0012(10) 0.0013(11)
C18 0.0229(13) 0.0293(14) 0.0221(12) -0.0010(11) -0.0042(10) 0.0052(11)
C19 0.0221(13) 0.0241(13) 0.0218(12) 0.0001(10) -0.0029(10) 0.0003(11)
B1 0.0369(19) 0.0268(16) 0.0271(15) 0.0016(13) 0.0046(14) -0.0073(14)

loop_
_atom_type_symbol
_atom_type_description
_atom_type_scat_dispersion_real
_atom_type_scat_dispersion_imag
_atom_type_scat_source
C C 0.0033 0.0016 'International Tables Vol C Tables 4.2.6.8 and 6.1.1.4'
H H 0.0000 0.0000 'International Tables Vol C Tables 4.2.6.8 and 6.1.1.4'
B B 0.0013 0.0007 'International Tables Vol C Tables 4.2.6.8 and 6.1.1.4'
N N 0.0061 0.0033 'International Tables Vol C Tables 4.2.6.8 and 6.1.1.4'
O O 0.0106 0.0060 'International Tables Vol C Tables 4.2.6.8 and 6.1.1.4'
F F 0.0171 0.0103 'International Tables Vol C Tables 4.2.6.8 and 6.1.1.4'
Cl Cl 0.1484 0.1585 'International Tables Vol C Tables 4.2.6.8 and 6.1.1.4'
Cr Cr 0.3209 0.6236 'International Tables Vol C Tables 4.2.6.8 and 6.1.1.4'

loop_
_geom_angle_atom_site_label_1
_geom_angle_atom_site_label_2
_geom_angle_atom_site_label_3
_geom_angle
_geom_angle_site_symmetry_1
_geom_angle_site_symmetry_3
O1 Cr1 N3 80.11(9) . .
O1 Cr1 N2 99.26(9) . .
N3 Cr1 N2 91.50(9) . .
O1 Cr1 N4 98.95(9) . .
N3 Cr1 N4 87.01(9) . .
N2 Cr1 N4 161.19(9) . .
O1 Cr1 N1 161.26(8) . .
N3 Cr1 N1 81.17(9) . .
N2 Cr1 N1 80.38(8) . .
N4 Cr1 N1 80.86(9) . .
O1 Cr1 Cl1 98.60(6) . .
N3 Cr1 Cl1 177.53(7) . .
N2 Cr1 Cl1 90.78(6) . .
N4 Cr1 Cl1 91.13(6) . .
N1 Cr1 Cl1 100.14(6) . .
C13 O1 Cr1 117.63(19) . .
C20 O3 C20 124.9(16) 4 .
C20 O3 C21 29.0(9) 4 4
C20 O3 C21 131.9(12) . 4
C20 O3 C21 131.9(12) 4 .
C20 O3 C21 29.0(9) . .
C21 O3 C21 154.1(16) 4 .
C1 N1 C14 111.70(19) . .
C1 N1 C7 110.1(2) . .
C14 N1 C7 111.12(19) . .
C1 N1 Cr1 106.50(15) . .
C14 N1 Cr1 106.44(15) . .
C7 N1 Cr1 110.83(15) . .
C6 N2 C2 119.3(2) . .
C6 N2 Cr1 126.48(18) . .
C2 N2 Cr1 114.21(17) . .
C8 N3 C12 123.3(2) . .
C8 N3 Cr1 120.18(18) . .
C12 N3 Cr1 116.4(2) . .
C19 N4 C15 119.5(2) . .
C19 N4 Cr1 126.68(18) . .
C15 N4 Cr1 113.71(17) . .
N1 C1 C2 109.2(2) . .
N2 C2 C3 121.4(2) . .
N2 C2 C1 115.7(2) . .
C3 C2 C1 122.7(2) . .
C4 C3 C2 118.8(3) . .
C3 C4 C5 119.9(3) . .
C6 C5 C4 118.6(3) . .
N2 C6 C5 121.9(3) . .
C8 C7 N1 112.2(2) . .
N3 C8 C9 119.4(3) . .
N3 C8 C7 114.9(2) . .
C9 C8 C7 125.7(3) . .
C10 C9 C8 118.3(3) . .
C9 C10 C11 121.4(3) . .
C12 C11 C10 117.8(3) . .
N3 C12 C11 119.9(3) . .
N3 C12 C13 112.2(3) . .
C11 C12 C13 127.9(3) . .
O2 C13 O1 124.9(3) . .
O2 C13 C12 121.6(3) . .
O1 C13 C12 113.5(3) . .
N1 C14 C15 109.5(2) . .
N4 C15 C16 121.3(2) . .
N4 C15 C14 115.8(2) . .
C16 C15 C14 122.8(2) . .
C17 C16 C15 119.0(3) . .
C16 C17 C18 119.6(3) . .
C19 C18 C17 118.6(3) . .
N4 C19 C18 121.9(3) . .
C21 C20 O4 139(2) . .
C21 C20 O3 107(2) . .
O4 C20 O3 110.1(15) . .
C21 C20 C22 41.3(17) . .
O4 C20 C22 119.9(14) . .
O3 C20 C22 126.2(13) . .
C20 C21 C22 103(3) . .
C20 C21 O3 44.4(16) . .
C22 C21 O3 125(2) . .
C21 C22 C20 35.4(14) . .
N5 C23 C23 173.8(5) . 4_756
F3 B1 F2 110.0(3) . .
F3 B1 F4 110.8(3) . .
F2 B1 F4 111.6(3) . .
F3 B1 F1 108.7(3) . .
F2 B1 F1 108.1(3) . .
F4 B1 F1 107.5(3) . .

loop_
_geom_bond_atom_site_label_1
_geom_bond_atom_site_label_2
_geom_bond_distance
_geom_bond_site_symmetry_2
Cr1 O1 1.9593(19) .
Cr1 N3 1.978(2) .
Cr1 N2 2.047(2) .
Cr1 N4 2.066(2) .
Cr1 N1 2.088(2) .
Cr1 Cl1 2.2875(7) .
F1 B1 1.403(4) .
F2 B1 1.379(4) .
F3 B1 1.379(4) .
F4 B1 1.383(4) .
O1 C13 1.309(4) .
O2 C13 1.199(4) .
O3 C20 1.283(15) 4
O3 C20 1.283(15) .
O3 C21 1.76(2) 4
O3 C21 1.76(2) .
O4 C20 1.207(16) .
N1 C1 1.495(3) .
N1 C14 1.495(3) .
N1 C7 1.514(3) .
N2 C6 1.351(3) .
N2 C2 1.354(3) .
N3 C8 1.331(4) .
N3 C12 1.340(4) .
N4 C19 1.341(3) .
N4 C15 1.349(3) .
N5 C23 1.106(8) .
C1 C2 1.503(4) .
C2 C3 1.386(4) .
C3 C4 1.384(4) .
C4 C5 1.385(4) .
C5 C6 1.382(4) .
C7 C8 1.498(4) .
C8 C9 1.389(4) .
C9 C10 1.378(5) .
C10 C11 1.388(5) .
C11 C12 1.379(5) .
C12 C13 1.505(5) .
C14 C15 1.504(4) .
C15 C16 1.385(4) .
C16 C17 1.382(4) .
C17 C18 1.384(4) .
C18 C19 1.383(4) .
C20 C21 0.89(2) .
C20 C22 1.494(19) .
C21 C22 1.01(2) .
C23 C23 1.448(8) 4_756

loop_
_geom_torsion_atom_site_label_1
_geom_torsion_atom_site_label_2
_geom_torsion_atom_site_label_3
_geom_torsion_atom_site_label_4
_geom_torsion
_geom_torsion_site_symmetry_1
N3 Cr1 O1 C13 -3.2(2) .
N2 Cr1 O1 C13 -93.1(3) .
N4 Cr1 O1 C13 82.2(3) .
N1 Cr1 O1 C13 -5.7(4) .
Cl1 Cr1 O1 C13 174.7(2) .
O1 Cr1 N1 C1 -121.1(3) .
N3 Cr1 N1 C1 -123.62(16) .
N2 Cr1 N1 C1 -30.57(15) .
N4 Cr1 N1 C1 148.01(16) .
Cl1 Cr1 N1 C1 58.50(15) .
O1 Cr1 N1 C14 119.6(3) .
N3 Cr1 N1 C14 117.07(16) .
N2 Cr1 N1 C14 -149.88(16) .
N4 Cr1 N1 C14 28.71(15) .
Cl1 Cr1 N1 C14 -60.80(15) .
O1 Cr1 N1 C7 -1.3(4) .
N3 Cr1 N1 C7 -3.88(16) .
N2 Cr1 N1 C7 89.18(16) .
N4 Cr1 N1 C7 -92.24(16) .
Cl1 Cr1 N1 C7 178.25(15) .
O1 Cr1 N2 C6 -4.6(2) .
N3 Cr1 N2 C6 -84.8(2) .
N4 Cr1 N2 C6 -169.9(2) .
N1 Cr1 N2 C6 -165.6(2) .
Cl1 Cr1 N2 C6 94.3(2) .
O1 Cr1 N2 C2 177.68(16) .
N3 Cr1 N2 C2 97.45(18) .
N4 Cr1 N2 C2 12.3(4) .
N1 Cr1 N2 C2 16.68(17) .
Cl1 Cr1 N2 C2 -83.47(16) .
O1 Cr1 N3 C8 179.4(2) .
N2 Cr1 N3 C8 -81.5(2) .
N4 Cr1 N3 C8 79.8(2) .
N1 Cr1 N3 C8 -1.4(2) .
Cl1 Cr1 N3 C8 120.6(16) .
O1 Cr1 N3 C12 3.9(2) .
N2 Cr1 N3 C12 103.1(2) .
N4 Cr1 N3 C12 -95.7(2) .
N1 Cr1 N3 C12 -176.9(2) .
Cl1 Cr1 N3 C12 -54.9(17) .
O1 Cr1 N4 C19 2.7(2) .
N3 Cr1 N4 C19 82.2(2) .
N2 Cr1 N4 C19 168.1(2) .
N1 Cr1 N4 C19 163.7(2) .
Cl1 Cr1 N4 C19 -96.2(2) .
O1 Cr1 N4 C15 -174.16(17) .
N3 Cr1 N4 C15 -94.67(18) .
N2 Cr1 N4 C15 -8.8(4) .
N1 Cr1 N4 C15 -13.14(17) .
Cl1 Cr1 N4 C15 86.95(17) .
C14 N1 C1 C2 155.2(2) .
C7 N1 C1 C2 -80.9(2) .
Cr1 N1 C1 C2 39.3(2) .
C6 N2 C2 C3 0.3(4) .
Cr1 N2 C2 C3 178.22(19) .
C6 N2 C2 C1 -175.9(2) .
Cr1 N2 C2 C1 2.0(3) .
N1 C1 C2 N2 -28.4(3) .
N1 C1 C2 C3 155.4(2) .
N2 C2 C3 C4 -0.5(4) .
C1 C2 C3 C4 175.5(3) .
C2 C3 C4 C5 -0.1(4) .
C3 C4 C5 C6 0.7(4) .
C2 N2 C6 C5 0.4(4) .
Cr1 N2 C6 C5 -177.2(2) .
C4 C5 C6 N2 -0.9(4) .
C1 N1 C7 C8 125.6(2) .
C14 N1 C7 C8 -110.1(2) .
Cr1 N1 C7 C8 8.0(3) .
C12 N3 C8 C9 0.0(5) .
Cr1 N3 C8 C9 -175.1(2) .
C12 N3 C8 C7 -178.3(3) .
Cr1 N3 C8 C7 6.6(3) .
N1 C7 C8 N3 -9.5(3) .
N1 C7 C8 C9 172.3(3) .
N3 C8 C9 C10 -0.5(5) .
C7 C8 C9 C10 177.6(4) .
C8 C9 C10 C11 0.1(7) .
C9 C10 C11 C12 0.6(8) .
C8 N3 C12 C11 0.8(5) .
Cr1 N3 C12 C11 176.1(3) .
C8 N3 C12 C13 -179.2(3) .
Cr1 N3 C12 C13 -3.9(4) .
C10 C11 C12 N3 -1.1(7) .
C10 C11 C12 C13 178.9(4) .
Cr1 O1 C13 O2 -178.8(4) .
Cr1 O1 C13 C12 1.9(4) .
N3 C12 C13 O2 -177.9(4) .
C11 C12 C13 O2 2.1(7) .
N3 C12 C13 O1 1.3(5) .
C11 C12 C13 O1 -178.7(4) .
C1 N1 C14 C15 -155.2(2) .
C7 N1 C14 C15 81.4(2) .
Cr1 N1 C14 C15 -39.4(2) .
C19 N4 C15 C16 0.2(4) .
Cr1 N4 C15 C16 177.28(19) .
C19 N4 C15 C14 176.4(2) .
Cr1 N4 C15 C14 -6.5(3) .
N1 C14 C15 N4 31.5(3) .
N1 C14 C15 C16 -152.4(2) .
N4 C15 C16 C17 0.9(4) .
C14 C15 C16 C17 -175.1(2) .
C15 C16 C17 C18 -0.7(4) .
C16 C17 C18 C19 -0.5(4) .
C15 N4 C19 C18 -1.4(4) .
Cr1 N4 C19 C18 -178.1(2) .
C17 C18 C19 N4 1.6(4) .
C20 O3 C20 C21 -115(2) 4
C21 O3 C20 C21 -151(2) 4
C20 O3 C20 O4 46.2(10) 4
C21 O3 C20 O4 10(2) 4
C21 O3 C20 O4 161(3) .
C20 O3 C20 C22 -156.0(18) 4
C21 O3 C20 C22 167.8(16) 4
C21 O3 C20 C22 -41.2(19) .
O4 C20 C21 C22 81(4) .
O3 C20 C21 C22 -126.4(19) .
O4 C20 C21 O3 -152(4) .
C22 C20 C21 O3 126.4(19) .
C20 O3 C21 C20 88(3) 4
C21 O3 C21 C20 56(2) 4
C20 O3 C21 C22 160(2) 4
C20 O3 C21 C22 72(3) .
C21 O3 C21 C22 128(3) 4
O3 C21 C22 C20 -43.2(19) .
O4 C20 C22 C21 -131(3) .
O3 C20 C22 C21 73(3) .
